data_8101101
loop_
_publ_author_name
'Spannenberg, Anke'
'Kirchbauer, Frank G.'
'Burlakov, Vladimir V.'
'Rosenthal, Uwe'

_publ_section_title
;
Crystal structure of bis[(\h^5^-cyclopentadienyl)(\m,\h
^1^:\h^2^-2-trimethylsilyl-ethinyl)(chloro)titanium(III)], [CpTiCl
(CCSiMe~3~)]~2~
;
_journal_issue 4
_journal_name_full 'Zeitschrift f\"ur Kristallographie - New Crystal Structures'
_journal_page_first 619
_journal_page_last 620
_journal_volume 216
_journal_year 2001
_chemical_formula_structural 'C20 H28 Cl2 Si2 Ti2'
_chemical_formula_sum 'C20 H28 Cl2 Si2 Ti2'
_chemical_formula_weight 491.30
_space_group_IT_number 15
_symmetry_cell_setting monoclinic
_symmetry_space_group_name_Hall '-C 2yc'
_symmetry_space_group_name_H-M 'C 1 2/c 1'
_cell_angle_alpha 90.00
_cell_angle_beta 106.25(3)
_cell_angle_gamma 90.00
_cell_formula_units_Z 4
_cell_length_a 16.544(3)
_cell_length_b 10.340(2)
_cell_length_c 14.878(3)
_cell_measurement_temperature 293(2)
_cell_volume 2443.4(8)
_diffrn_ambient_temperature 293(2)
_exptl_crystal_density_diffrn 1.336
_refine_ls_R_factor_obs 0.0343
_refine_ls_wR_factor_obs 0.0681
_cod_original_sg_symbol_H-M 'C 2/c'
_cod_database_code 8101101

loop_
_symmetry_equiv_pos_as_xyz
'x, y, z'
'-x, y, -z+1/2'
'x+1/2, y+1/2, z'
'-x+1/2, y+1/2, -z+1/2'
'-x, -y, -z'
'x, -y, z-1/2'
'-x+1/2, -y+1/2, -z'
'x+1/2, -y+1/2, z-1/2'

loop_
_atom_site_aniso_label
_atom_site_aniso_U_11
_atom_site_aniso_U_22
_atom_site_aniso_U_33
_atom_site_aniso_U_23
_atom_site_aniso_U_13
_atom_site_aniso_U_12
C1 0.031(2) 0.036(2) 0.030(2) -0.0025(14) 0.010(2) -0.0031(14)
C2 0.028(2) 0.039(2) 0.027(2) -0.0047(14) 0.004(2) -0.0062(14)
C3 0.083(3) 0.088(3) 0.048(2) 0.002(2) 0.028(2) -0.044(2)
C4 0.109(4) 0.099(3) 0.074(3) -0.008(3) 0.055(3) 0.018(3)
C5 0.062(3) 0.097(3) 0.050(2) 0.019(2) 0.012(2) -0.007(2)
C6 0.052(3) 0.045(2) 0.072(3) 0.011(2) 0.005(2) 0.010(2)
C7 0.044(3) 0.087(3) 0.043(2) 0.020(2) 0.005(2) 0.011(2)
C8 0.034(3) 0.078(3) 0.095(4) -0.014(3) -0.021(3) -0.007(2)
C9 0.025(3) 0.111(4) 0.136(5) 0.069(4) 0.037(3) 0.015(2)
C10 0.054(3) 0.106(4) 0.056(3) 0.008(3) 0.017(2) 0.047(3)
Si 0.0424(6) 0.0506(6) 0.0314(5) -0.0026(4) 0.0185(5) -0.0079(5)
Ti 0.0232(3) 0.0359(3) 0.0290(3) 0.0003(3) 0.0098(3) -0.0062(3)
Cl 0.0792(7) 0.0387(5) 0.0616(6) -0.0082(5) 0.0333(5) -0.0165(5)

loop_
_atom_site_label
_atom_site_type_symbol
_atom_site_fract_x
_atom_site_fract_y
_atom_site_fract_z
_atom_site_U_iso_or_equiv
_atom_site_thermal_displace_type
_atom_site_occupancy
_atom_site_calc_flag
_atom_site_refinement_flags
_atom_site_disorder_group
C1 C 0.2799(2) 0.2647(3) 0.3564(2) 0.0320(7) Uani 1 d . .
C2 C 0.2284(2) 0.2352(3) 0.4007(2) 0.0320(8) Uani 1 d . .
C3 C 0.3822(3) 0.4465(4) 0.2737(2) 0.0712(13) Uani 1 d . .
H3A H 0.4327(3) 0.4228(4) 0.3208(2) 0.107 Uiso 1 calc R .
H3B H 0.3554(3) 0.5171(4) 0.2960(2) 0.107 Uiso 1 calc R .
H3C H 0.3960(3) 0.4722(4) 0.2178(2) 0.107 Uiso 1 calc R .
C4 C 0.3604(3) 0.1666(4) 0.2078(3) 0.0880(15) Uani 1 d . .
H4A H 0.3218(3) 0.0951(4) 0.1948(3) 0.132 Uiso 1 calc R .
H4B H 0.4101(3) 0.1425(4) 0.2559(3) 0.132 Uiso 1 calc R .
H4C H 0.3753(3) 0.1895(4) 0.1521(3) 0.132 Uiso 1 calc R .
C5 C 0.2114(2) 0.3475(4) 0.1574(3) 0.0706(12) Uani 1 d . .
H5A H 0.1750(2) 0.2734(4) 0.1452(3) 0.106 Uiso 1 calc R .
H5B H 0.2243(2) 0.3727(4) 0.1008(3) 0.106 Uiso 1 calc R .
H5C H 0.1838(2) 0.4177(4) 0.1790(3) 0.106 Uiso 1 calc R .
C6 C 0.4081(2) 0.0927(4) 0.5452(3) 0.0588(10) Uani 1 d . .
H6 H 0.3749(2) 0.0189(4) 0.5387(3) 0.071 Uiso 1 calc R .
C7 C 0.4339(2) 0.1656(4) 0.6234(3) 0.0593(11) Uani 1 d . .
H7 H 0.4221(2) 0.1495(4) 0.6799(3) 0.071 Uiso 1 calc R .
C8 C 0.4803(3) 0.2670(4) 0.6055(4) 0.0769(13) Uani 1 d . .
H8 H 0.5050(3) 0.3324(4) 0.6469(4) 0.092 Uiso 1 calc R .
C9 C 0.4835(3) 0.2534(5) 0.5123(5) 0.088(2) Uani 1 d . .
H9 H 0.5109(3) 0.3077(5) 0.4805(5) 0.105 Uiso 1 calc R .
C10 C 0.4385(3) 0.1449(5) 0.4780(3) 0.0719(13) Uani 1 d . .
H10 H 0.4301(3) 0.1120(5) 0.4178(3) 0.086 Uiso 1 calc R .
Si Si 0.30988(6) 0.30668(9) 0.24786(6) 0.0398(3) Uani 1 d . .
Ti Ti 0.34307(3) 0.29487(5) 0.50906(4) 0.0289(2) Uani 1 d . .
Cl Cl 0.35143(6) 0.51402(8) 0.50992(7) 0.0571(3) Uani 1 d . .

loop_
_geom_bond_atom_site_label_1
_geom_bond_atom_site_label_2
_geom_bond_distance
_geom_bond_site_symmetry_2
_geom_bond_publ_flag
C1 C2 1.252(4) . ?
C1 Si 1.868(3) . ?
C1 Ti 2.241(3) . ?
C2 Ti 2.046(3) 7_556 ?
C2 Ti 2.207(3) . ?
C3 Si 1.846(3) . ?
C4 Si 1.852(4) . ?
C5 Si 1.849(4) . ?
C6 C7 1.351(5) . ?
C6 C10 1.351(5) . ?
C6 Ti 2.344(3) . ?
C7 C8 1.369(5) . ?
C7 Ti 2.347(4) . ?
C8 C9 1.409(6) . ?
C8 Ti 2.340(4) . ?
C9 C10 1.364(6) . ?
C9 Ti 2.350(4) . ?
C10 Ti 2.350(4) . ?
Ti C2 2.046(3) 7_556 ?
Ti Cl 2.2701(10) . ?
Ti Ti 3.1546(12) 7_556 ?
